data_4336402
loop_
_publ_author_name
'W. Michael Chance'
'Daniel E. Bugaris'
'Athena S. Sefat'
'Hans-Conrad zur Loye'

_publ_contact_author_address
;
Department of Chemistry and Biochemistry
University of South Carolina
Columbia,SC,29208
USA
;
_publ_contact_author_email zurloye@mail.chem.sc.edu
_publ_contact_author_fax 1-803-777-8508
_publ_contact_author_name 'Hans-Conrad zur Loye'
_publ_contact_author_phone 1-803-777-6916
_publ_section_title
;
 Crystal Growth of New Hexahydroxometallates Using a Hydroflux
;
_journal_name_full 'Inorganic Chemistry'
_journal_page_first 11723
_journal_page_last 11733
_journal_paper_doi 10.1021/ic400910g
_journal_volume 52
_journal_year 2013
_chemical_formula_moiety 'Cu H6 O6, 2(Ba)'
_chemical_formula_sum 'Ba2 Cu H6 O6'
_chemical_formula_weight 440.27
_space_group_IT_number 14
_symmetry_cell_setting monoclinic
_symmetry_space_group_name_Hall '-P 2yn'
_symmetry_space_group_name_H-M 'P 1 21/n 1'
_atom_sites_solution_hydrogens refall
_atom_sites_solution_primary direct
_atom_sites_solution_secondary difmap
_audit_creation_method SHELXL-97
_cell_angle_alpha 90.00
_cell_angle_beta 92.51(3)
_cell_angle_gamma 90.00
_cell_formula_units_Z 2
_cell_length_a 6.0341(12)
_cell_length_b 6.4384(13)
_cell_length_c 8.3844(17)
_cell_measurement_reflns_used 3539
_cell_measurement_temperature 298(2)
_cell_measurement_theta_max 31.96
_cell_measurement_theta_min 3.99
_cell_volume 325.42(11)
_computing_cell_refinement 'SMART version 5.625 (Bruker, 2001)'
_computing_data_collection 'SMART version 5.625 (Bruker, 2001)'
_computing_data_reduction 'SAINT+ version 6.22 (Bruker, 2001)'
_computing_molecular_graphics 'CrystalMaker (Palmer, 2012)'
_computing_publication_material 'SHELXTL-97 (Sheldrick, 2008)'
_computing_structure_refinement 'SHELXL-97 (Sheldrick, 2008)'
_computing_structure_solution 'SHELXS-97 (Sheldrick, 2008)'
_diffrn_ambient_temperature 298(2)
_diffrn_measured_fraction_theta_full 1.000
_diffrn_measured_fraction_theta_max 0.965
_diffrn_measurement_device_type 'Bruker SMART APEX CCD'
_diffrn_measurement_method \w
_diffrn_radiation_monochromator graphite
_diffrn_radiation_source 'fine-focus sealed tube'
_diffrn_radiation_type MoK\a
_diffrn_radiation_wavelength 0.71073
_diffrn_reflns_av_R_equivalents 0.0233
_diffrn_reflns_av_sigmaI/netI 0.0179
_diffrn_reflns_limit_h_max 8
_diffrn_reflns_limit_h_min -8
_diffrn_reflns_limit_k_max 9
_diffrn_reflns_limit_k_min -9
_diffrn_reflns_limit_l_max 12
_diffrn_reflns_limit_l_min -12
_diffrn_reflns_number 5246
_diffrn_reflns_theta_full 25.00
_diffrn_reflns_theta_max 32.08
_diffrn_reflns_theta_min 3.99
_exptl_absorpt_coefficient_mu 15.167
_exptl_absorpt_correction_T_max 0.7464
_exptl_absorpt_correction_T_min 0.6511
_exptl_absorpt_correction_type numerical
_exptl_absorpt_process_details
;
'SADABS version 2008/1 (Sheldrick, 2008)' 
;
_exptl_crystal_colour blue
_exptl_crystal_density_diffrn 4.493
_exptl_crystal_description prism
_exptl_crystal_F_000 390
_exptl_crystal_size_max 0.090
_exptl_crystal_size_mid 0.082
_exptl_crystal_size_min 0.056
_refine_diff_density_max 0.537
_refine_diff_density_min -1.184
_refine_diff_density_rms 0.203
_refine_ls_extinction_coef 0.0431(10)
_refine_ls_extinction_expression Fc^*^=kFc[1+0.001xFc^2^\l^3^/sin(2\q)]^-1/4^
_refine_ls_extinction_method SHELXL
_refine_ls_goodness_of_fit_ref 1.105
_refine_ls_hydrogen_treatment mixed
_refine_ls_matrix_type full
_refine_ls_number_parameters 56
_refine_ls_number_reflns 1097
_refine_ls_number_restraints 3
_refine_ls_restrained_S_all 1.110
_refine_ls_R_factor_all 0.0153
_refine_ls_R_factor_gt 0.0141
_refine_ls_shift/su_max 0.001
_refine_ls_shift/su_mean 0.000
_refine_ls_structure_factor_coef Fsqd
_refine_ls_weighting_details 'calc w=1/[\s^2^(Fo^2^)+(0.0182P)^2^+0.0811P] where P=(Fo^2^+2Fc^2^)/3'
_refine_ls_weighting_scheme calc
_refine_ls_wR_factor_gt 0.0330
_refine_ls_wR_factor_ref 0.0333
_reflns_number_gt 1036
_reflns_number_total 1097
_reflns_threshold_expression >2sigma(I)
_cod_data_source_file ic400910g_si_002_6.cif
_cod_data_source_block Ba2Cu(OH)6
_cod_database_code 4336402

loop_
_symmetry_equiv_pos_as_xyz
'x, y, z'
'-x+1/2, y+1/2, -z+1/2'
'-x, -y, -z'
'x-1/2, -y-1/2, z-1/2'

loop_
_atom_site_label
_atom_site_type_symbol
_atom_site_fract_x
_atom_site_fract_y
_atom_site_fract_z
_atom_site_U_iso_or_equiv
_atom_site_adp_type
_atom_site_occupancy
_atom_site_symmetry_multiplicity
_atom_site_calc_flag
_atom_site_refinement_flags
Ba1 Ba 0.46665(2) 0.067363(17) 0.248998(12) 0.01192(6) Uani 1 1 d .
Cu1 Cu 0.0000 0.0000 0.5000 0.01231(8) Uani 1 2 d S
O1 O 0.0887(3) 0.0254(2) 0.72619(18) 0.0151(3) Uani 1 1 d D
H1 H 0.022(5) -0.065(4) 0.778(4) 0.024(9) Uiso 1 1 d D
O2 O 0.6556(2) 0.2374(2) 0.96069(18) 0.0154(3) Uani 1 1 d D
H2 H 0.774(3) 0.225(5) 1.006(3) 0.030(9) Uiso 1 1 d D
O3 O 0.6258(3) 0.2420(2) 0.55798(18) 0.0186(3) Uani 1 1 d D
H3 H 0.635(6) 0.335(4) 0.495(3) 0.027(8) Uiso 1 1 d D

loop_
_atom_site_aniso_label
_atom_site_aniso_U_11
_atom_site_aniso_U_22
_atom_site_aniso_U_33
_atom_site_aniso_U_23
_atom_site_aniso_U_13
_atom_site_aniso_U_12
Ba1 0.01306(8) 0.01140(8) 0.01129(8) 0.00064(3) 0.00056(4) -0.00001(4)
Cu1 0.01442(16) 0.01236(17) 0.01012(15) 0.00025(12) 0.00007(12) -0.00260(13)
O1 0.0169(7) 0.0153(7) 0.0129(6) -0.0001(5) -0.0007(6) -0.0010(6)
O2 0.0152(7) 0.0145(7) 0.0163(6) -0.0019(5) -0.0008(5) 0.0017(6)
O3 0.0227(8) 0.0179(7) 0.0149(7) 0.0037(6) -0.0013(6) -0.0044(6)

loop_
_atom_type_symbol
_atom_type_description
_atom_type_scat_dispersion_real
_atom_type_scat_dispersion_imag
_atom_type_scat_source
O O 0.0106 0.0060 'International Tables Vol C Tables 4.2.6.8 and 6.1.1.4'
H H 0.0000 0.0000 'International Tables Vol C Tables 4.2.6.8 and 6.1.1.4'
Cu Cu 0.3201 1.2651 'International Tables Vol C Tables 4.2.6.8 and 6.1.1.4'
Ba Ba -0.3244 2.2819 'International Tables Vol C Tables 4.2.6.8 and 6.1.1.4'

loop_
_geom_angle_atom_site_label_1
_geom_angle_atom_site_label_2
_geom_angle_atom_site_label_3
_geom_angle
_geom_angle_site_symmetry_1
_geom_angle_site_symmetry_3
O3 Ba1 O2 78.06(5) 3_656 3_656
O3 Ba1 O1 146.23(5) 3_656 4_665
O2 Ba1 O1 135.61(5) 3_656 4_665
O3 Ba1 O1 91.22(5) 3_656 3_656
O2 Ba1 O1 97.39(5) 3_656 3_656
O1 Ba1 O1 87.05(4) 4_665 3_656
O3 Ba1 O3 120.39(3) 3_656 4_565
O2 Ba1 O3 77.11(5) 3_656 4_565
O1 Ba1 O3 74.68(5) 4_665 4_565
O1 Ba1 O3 145.08(5) 3_656 4_565
O3 Ba1 O2 78.10(5) 3_656 4_565
O2 Ba1 O2 122.72(3) 3_656 4_565
O1 Ba1 O2 79.17(5) 4_665 4_565
O1 Ba1 O2 134.29(5) 3_656 4_565
O3 Ba1 O2 71.77(4) 4_565 4_565
O3 Ba1 O2 152.57(5) 3_656 1_554
O2 Ba1 O2 80.81(5) 3_656 1_554
O1 Ba1 O2 57.85(5) 4_665 1_554
O1 Ba1 O2 74.31(5) 3_656 1_554
O3 Ba1 O2 70.77(5) 4_565 1_554
O2 Ba1 O2 128.59(3) 4_565 1_554
O3 Ba1 O3 79.54(5) 3_656 .
O2 Ba1 O3 156.07(4) 3_656 .
O1 Ba1 O3 67.47(4) 4_665 .
O1 Ba1 O3 74.74(5) 3_656 .
O3 Ba1 O3 122.19(4) 4_565 .
O2 Ba1 O3 59.68(5) 4_565 .
O2 Ba1 O3 117.34(4) 1_554 .
O3 Ba1 Cu1 170.77(4) 3_656 2
O2 Ba1 Cu1 102.15(4) 3_656 2
O1 Ba1 Cu1 33.90(3) 4_665 2
O1 Ba1 Cu1 97.87(4) 3_656 2
O3 Ba1 Cu1 51.35(3) 4_565 2
O2 Ba1 Cu1 94.32(3) 4_565 2
O2 Ba1 Cu1 34.31(3) 1_554 2
O3 Ba1 Cu1 101.31(3) . 2
O3 Ba1 Cu1 50.36(4) 3_656 .
O2 Ba1 Cu1 95.38(3) 3_656 .
O1 Ba1 Cu1 112.03(4) 4_665 .
O1 Ba1 Cu1 135.47(4) 3_656 .
O3 Ba1 Cu1 79.40(4) 4_565 .
O2 Ba1 Cu1 32.94(3) 4_565 .
O2 Ba1 Cu1 150.05(3) 1_554 .
O3 Ba1 Cu1 76.47(4) . .
Cu1 Ba1 Cu1 120.701(11) 2 .
O3 Ba1 Cu1 76.73(4) 3_656 1_655
O2 Ba1 Cu1 118.46(4) 3_656 1_655
O1 Ba1 Cu1 85.63(3) 4_665 1_655
O1 Ba1 Cu1 29.66(3) 3_656 1_655
O3 Ba1 Cu1 160.30(3) 4_565 1_655
O2 Ba1 Cu1 105.31(3) 4_565 1_655
O2 Ba1 Cu1 98.58(3) 1_554 1_655
O3 Ba1 Cu1 47.13(4) . 1_655
Cu1 Ba1 Cu1 110.687(13) 2 1_655
Cu1 Ba1 Cu1 109.086(15) . 1_655
O3 Ba1 Ba1 115.64(4) 3_656 2
O2 Ba1 Ba1 114.21(4) 3_656 2
O1 Ba1 Ba1 55.07(4) 4_665 2
O1 Ba1 Ba1 141.44(3) 3_656 2
O3 Ba1 Ba1 39.03(3) 4_565 2
O2 Ba1 Ba1 40.73(3) 4_565 2
O2 Ba1 Ba1 88.94(3) 1_554 2
O3 Ba1 Ba1 83.19(4) . 2
Cu1 Ba1 Ba1 55.679(17) 2 2
Cu1 Ba1 Ba1 65.385(12) . 2
Cu1 Ba1 Ba1 127.323(8) 1_655 2
O3 Ba1 H3 95.1(4) 3_656 .
O2 Ba1 H3 170.6(5) 3_656 .
O1 Ba1 H3 51.7(4) 4_665 .
O1 Ba1 H3 76.1(7) 3_656 .
O3 Ba1 H3 112.1(6) 4_565 .
O2 Ba1 H3 61.1(7) 4_565 .
O2 Ba1 H3 103.5(4) 1_554 .
O3 Ba1 H3 15.7(4) . .
Cu1 Ba1 H3 85.6(4) 2 .
Cu1 Ba1 H3 85.0(6) . .
Cu1 Ba1 H3 53.0(6) 1_655 .
Ba1 Ba1 H3 74.5(6) 2 .
O1 Cu1 O1 180.0 . 3_556
O1 Cu1 O2 88.75(7) . 4_565
O1 Cu1 O2 91.25(7) 3_556 4_565
O1 Cu1 O2 91.25(7) . 2_546
O1 Cu1 O2 88.75(7) 3_556 2_546
O2 Cu1 O2 180.0 4_565 2_546
O1 Cu1 O3 91.51(6) . 3_656
O1 Cu1 O3 88.49(6) 3_556 3_656
O2 Cu1 O3 93.12(6) 4_565 3_656
O2 Cu1 O3 86.88(6) 2_546 3_656
O1 Cu1 O3 88.49(6) . 1_455
O1 Cu1 O3 91.51(6) 3_556 1_455
O2 Cu1 O3 86.88(6) 4_565 1_455
O2 Cu1 O3 93.12(6) 2_546 1_455
O3 Cu1 O3 180.0 3_656 1_455
O1 Cu1 Ba1 51.23(5) . 4_566
O1 Cu1 Ba1 128.77(5) 3_556 4_566
O2 Cu1 Ba1 57.01(5) 4_565 4_566
O2 Cu1 Ba1 122.99(5) 2_546 4_566
O3 Cu1 Ba1 127.95(4) 3_656 4_566
O3 Cu1 Ba1 52.05(4) 1_455 4_566
O1 Cu1 Ba1 128.77(5) . 2_545
O1 Cu1 Ba1 51.23(5) 3_556 2_545
O2 Cu1 Ba1 122.99(5) 4_565 2_545
O2 Cu1 Ba1 57.01(5) 2_546 2_545
O3 Cu1 Ba1 52.05(4) 3_656 2_545
O3 Cu1 Ba1 127.95(4) 1_455 2_545
Ba1 Cu1 Ba1 180.0 4_566 2_545
O1 Cu1 Ba1 68.43(6) . 3_556
O1 Cu1 Ba1 111.57(6) 3_556 3_556
O2 Cu1 Ba1 126.15(5) 4_565 3_556
O2 Cu1 Ba1 53.85(5) 2_546 3_556
O3 Cu1 Ba1 133.49(3) 3_656 3_556
O3 Cu1 Ba1 46.51(3) 1_455 3_556
Ba1 Cu1 Ba1 71.390(13) 4_566 3_556
Ba1 Cu1 Ba1 108.610(13) 2_545 3_556
O1 Cu1 Ba1 111.57(6) . .
O1 Cu1 Ba1 68.43(6) 3_556 .
O2 Cu1 Ba1 53.85(5) 4_565 .
O2 Cu1 Ba1 126.15(5) 2_546 .
O3 Cu1 Ba1 46.51(3) 3_656 .
O3 Cu1 Ba1 133.49(3) 1_455 .
Ba1 Cu1 Ba1 108.610(13) 4_566 .
Ba1 Cu1 Ba1 71.390(14) 2_545 .
Ba1 Cu1 Ba1 180.0 3_556 .
O1 Cu1 Ba1 44.07(6) . 3_656
O1 Cu1 Ba1 135.93(6) 3_556 3_656
O2 Cu1 Ba1 77.98(4) 4_565 3_656
O2 Cu1 Ba1 102.02(4) 2_546 3_656
O3 Cu1 Ba1 50.37(3) 3_656 3_656
O3 Cu1 Ba1 129.63(3) 1_455 3_656
Ba1 Cu1 Ba1 80.165(15) 4_566 3_656
Ba1 Cu1 Ba1 99.835(15) 2_545 3_656
Ba1 Cu1 Ba1 109.087(15) 3_556 3_656
Ba1 Cu1 Ba1 70.913(15) . 3_656
O1 Cu1 Ba1 135.93(6) . 1_455
O1 Cu1 Ba1 44.07(6) 3_556 1_455
O2 Cu1 Ba1 102.02(4) 4_565 1_455
O2 Cu1 Ba1 77.98(4) 2_546 1_455
O3 Cu1 Ba1 129.63(3) 3_656 1_455
O3 Cu1 Ba1 50.37(3) 1_455 1_455
Ba1 Cu1 Ba1 99.835(15) 4_566 1_455
Ba1 Cu1 Ba1 80.165(15) 2_545 1_455
Ba1 Cu1 Ba1 70.913(15) 3_556 1_455
Ba1 Cu1 Ba1 109.087(15) . 1_455
Ba1 Cu1 Ba1 180.0 3_656 1_455
Cu1 O1 Ba1 94.87(6) . 4_566
Cu1 O1 Ba1 106.27(8) . 3_656
Ba1 O1 Ba1 117.94(6) 4_566 3_656
Cu1 O1 Cu1 132.29(7) . 2_556
Ba1 O1 Cu1 57.13(3) 4_566 2_556
Ba1 O1 Cu1 66.06(3) 3_656 2_556
Cu1 O1 H1 109(2) . .
Ba1 O1 H1 120(2) 4_566 .
Ba1 O1 H1 107(2) 3_656 .
Cu1 O1 H1 118(2) 2_556 .
Cu1 O2 Ba1 127.66(7) 2_556 3_656
Cu1 O2 Ba1 93.21(6) 2_556 4_666
Ba1 O2 Ba1 94.65(5) 3_656 4_666
Cu1 O2 Ba1 88.69(5) 2_556 1_556
Ba1 O2 Ba1 99.19(5) 3_656 1_556
Ba1 O2 Ba1 160.93(6) 4_666 1_556
Cu1 O2 H2 115(2) 2_556 .
Ba1 O2 H2 117(2) 3_656 .
Ba1 O2 H2 75(2) 4_666 .
Ba1 O2 H2 87(2) 1_556 .
Ba1 O3 Cu1 83.13(5) 3_656 1_655
Ba1 O3 Ba1 98.51(5) 3_656 4_666
Cu1 O3 Ba1 76.60(4) 1_655 4_666
Ba1 O3 Ba1 100.46(5) 3_656 .
Cu1 O3 Ba1 82.49(5) 1_655 .
Ba1 O3 Ba1 149.73(6) 4_666 .
Ba1 O3 Cu1 64.37(4) 3_656 .
Cu1 O3 Cu1 120.91(5) 1_655 .
Ba1 O3 Cu1 151.13(5) 4_666 .
Ba1 O3 Cu1 59.14(4) . .
Ba1 O3 Cu1 72.76(4) 3_656 2_556
Cu1 O3 Cu1 123.78(5) 1_655 2_556
Ba1 O3 Cu1 58.63(3) 4_666 2_556
Ba1 O3 Cu1 150.50(5) . 2_556
Cu1 O3 Cu1 93.12(4) . 2_556
Ba1 O3 H3 172(2) 3_656 .
Cu1 O3 H3 103(2) 1_655 .
Ba1 O3 H3 89(2) 4_666 .
Ba1 O3 H3 75(2) . .
Cu1 O3 H3 107(2) . .
Cu1 O3 H3 108(2) 2_556 .

loop_
_geom_bond_atom_site_label_1
_geom_bond_atom_site_label_2
_geom_bond_distance
_geom_bond_site_symmetry_2
Ba1 O3 2.6412(16) 3_656
Ba1 O2 2.7151(16) 3_656
Ba1 O1 2.7324(17) 4_665
Ba1 O1 2.7477(18) 3_656
Ba1 O3 2.8310(17) 4_565
Ba1 O2 2.9231(17) 4_565
Ba1 O2 2.9297(17) 1_554
Ba1 O3 2.9461(16) .
Ba1 Cu1 3.4921(5) 2
Ba1 H3 2.84(3) .
Cu1 O1 1.9547(16) .
Cu1 O1 1.9547(16) 3_556
Cu1 O2 1.9687(16) 4_565
Cu1 O2 1.9687(16) 2_546
Cu1 O3 2.8035(17) 3_656
Cu1 O3 2.8035(17) 1_455
Cu1 Ba1 3.4921(5) 4_566
Cu1 Ba1 3.4921(5) 2_545
O1 Ba1 2.7325(17) 4_566
O1 Ba1 2.7477(18) 3_656
O1 H1 0.841(17) .
O2 Cu1 1.9688(16) 2_556
O2 Ba1 2.7151(16) 3_656
O2 Ba1 2.9231(17) 4_666
O2 Ba1 2.9298(17) 1_556
O2 H2 0.799(17) .
O3 Ba1 2.6412(16) 3_656
O3 Cu1 2.8035(17) 1_655
O3 Ba1 2.8310(17) 4_666
O3 H3 0.799(18) .
